data_7103132
loop_
_publ_author_name
'Alajar\'in, Mateo'
'Bern\'a, Jos\'e'
'L\'opez-Leonardo, Carmen'
'Steed, Jonathan W'

_publ_section_title
;
 Component exchange as a synthetically advantageous strategy for the
 preparation of bicyclic cage compounds.
;
_journal_issue 20
_journal_name_full 'Chemical communications (Cambridge, England)'
_journal_page_first 2337
_journal_page_last 2339
_journal_paper_doi 10.1039/b801299g
_journal_year 2008
_chemical_formula_sum 'C68 H71 Cl3 N4 O P4 Se'
_chemical_formula_weight 1269.48
_chemical_name_systematic
; 
 ? 
;
_space_group_IT_number 14
_symmetry_cell_setting monoclinic
_symmetry_space_group_name_Hall '-P 2yn'
_symmetry_space_group_name_H-M 'P 1 21/n 1'
_atom_sites_solution_hydrogens geom
_atom_sites_solution_primary direct
_atom_sites_solution_secondary difmap
_audit_creation_method SHELXL-97
_cell_angle_alpha 90.00
_cell_angle_beta 97.571(2)
_cell_angle_gamma 90.00
_cell_formula_units_Z 4
_cell_length_a 13.2007(4)
_cell_length_b 23.8974(6)
_cell_length_c 20.0702(6)
_cell_measurement_temperature 110(2)
_cell_volume 6276.2(3)
_computing_cell_refinement DENZO-SMN
_computing_data_collection 'Nonius Collect'
_computing_data_reduction DENZO-SMN
_computing_molecular_graphics 'XSeed (Barbour, 1999)'
_computing_structure_refinement 'SHELXL-97 (Sheldrick, 1997)'
_computing_structure_solution 'SHELXS-97 (Sheldrick, 1990)'
_diffrn_ambient_temperature 110(2)
_diffrn_measured_fraction_theta_full 0.996
_diffrn_measured_fraction_theta_max 0.996
_diffrn_measurement_device_type KappaCCD
_diffrn_measurement_method '1o phi & omega frames 60 s deg-1'
_diffrn_radiation_monochromator graphite
_diffrn_radiation_source 'fine-focus sealed tube'
_diffrn_radiation_type MoK\a
_diffrn_radiation_wavelength 0.71073
_diffrn_reflns_av_R_equivalents 0.0858
_diffrn_reflns_av_sigmaI/netI 0.0999
_diffrn_reflns_limit_h_max 15
_diffrn_reflns_limit_h_min -15
_diffrn_reflns_limit_k_max 28
_diffrn_reflns_limit_k_min -28
_diffrn_reflns_limit_l_max 23
_diffrn_reflns_limit_l_min -20
_diffrn_reflns_number 30512
_diffrn_reflns_theta_full 25.00
_diffrn_reflns_theta_max 25.00
_diffrn_reflns_theta_min 2.05
_diffrn_standards_decay_% 0
_exptl_absorpt_coefficient_mu 0.874
_exptl_absorpt_correction_T_max 0.8800
_exptl_absorpt_correction_T_min 0.7211
_exptl_absorpt_correction_type empirical
_exptl_absorpt_process_details 'Otwinowski & Minor, 1997'
_exptl_crystal_colour colourless
_exptl_crystal_density_diffrn 1.344
_exptl_crystal_density_method 'not measured'
_exptl_crystal_description block
_exptl_crystal_F_000 2640
_exptl_crystal_size_max 0.40
_exptl_crystal_size_mid 0.20
_exptl_crystal_size_min 0.15
_refine_diff_density_max 0.919
_refine_diff_density_min -0.596
_refine_diff_density_rms 0.107
_refine_ls_extinction_method none
_refine_ls_goodness_of_fit_ref 1.040
_refine_ls_hydrogen_treatment constr
_refine_ls_matrix_type full
_refine_ls_number_parameters 805
_refine_ls_number_reflns 11027
_refine_ls_number_restraints 24
_refine_ls_restrained_S_all 1.040
_refine_ls_R_factor_all 0.1243
_refine_ls_R_factor_gt 0.0813
_refine_ls_shift/su_max 0.064
_refine_ls_shift/su_mean 0.001
_refine_ls_structure_factor_coef Fsqd
_refine_ls_weighting_details 'calc w=1/[\s^2^(Fo^2^)+(0.0831P)^2^+23.2999P] where P=(Fo^2^+2Fc^2^)/3'
_refine_ls_weighting_scheme calc
_refine_ls_wR_factor_gt 0.1819
_refine_ls_wR_factor_ref 0.2021
_reflns_number_gt 7687
_reflns_number_total 11027
_reflns_threshold_expression >2sigma(I)
_cod_data_source_file b801299g.txt
_cod_data_source_block p3psem
_cod_original_sg_symbol_H-M P21/n
_cod_database_code 7103132

loop_
_symmetry_equiv_pos_as_xyz
'x, y, z'
'-x+1/2, y+1/2, -z+1/2'
'-x, -y, -z'
'x-1/2, -y-1/2, z-1/2'

loop_
_atom_site_label
_atom_site_type_symbol
_atom_site_fract_x
_atom_site_fract_y
_atom_site_fract_z
_atom_site_U_iso_or_equiv
_atom_site_adp_type
_atom_site_occupancy
_atom_site_symmetry_multiplicity
_atom_site_calc_flag
_atom_site_refinement_flags
_atom_site_disorder_assembly
_atom_site_disorder_group
Se1 Se 0.54699(4) 0.05035(2) 0.89169(3) 0.03053(19) Uani 1 1 d . . .
P1 P 0.48675(10) -0.01496(5) 0.82766(6) 0.0174(3) Uani 1 1 d . A .
P2 P 0.26432(11) -0.12202(6) 0.90908(7) 0.0244(3) Uani 1 1 d . . .
P3 P 0.30353(10) 0.05342(6) 0.64644(7) 0.0202(3) Uani 1 1 d . . .
P4 P 0.69561(11) -0.14050(7) 0.76770(8) 0.0286(4) Uani 1 1 d . . .
N1 N 0.2948(3) -0.16642(17) 0.6536(2) 0.0217(10) Uani 1 1 d . . .
N2 N 0.2276(4) -0.13478(19) 0.8334(2) 0.0313(12) Uani 1 1 d . . .
N3 N 0.2936(4) -0.00922(18) 0.6239(2) 0.0268(11) Uani 1 1 d . A .
N4 N 0.5937(4) -0.1594(2) 0.7264(3) 0.0395(13) Uani 1 1 d . B .
C1 C 0.2158(4) -0.1417(2) 0.6910(3) 0.0253(12) Uani 1 1 d . . .
H1A H 0.1615 -0.1244 0.6587 0.030 Uiso 1 1 calc R . .
H1B H 0.2471 -0.1118 0.7212 0.030 Uiso 1 1 calc R . .
C2 C 0.1691(4) -0.1850(2) 0.7318(3) 0.0264(13) Uani 1 1 d . . .
C3 C 0.1188(4) -0.2304(2) 0.6999(3) 0.0315(14) Uani 1 1 d . . .
H3 H 0.1141 -0.2330 0.6524 0.038 Uiso 1 1 calc R . .
C4 C 0.0748(4) -0.2723(3) 0.7349(3) 0.0344(14) Uani 1 1 d . . .
H4 H 0.0412 -0.3032 0.7118 0.041 Uiso 1 1 calc R . .
C5 C 0.0811(4) -0.2679(2) 0.8035(3) 0.0339(15) Uani 1 1 d . . .
H5 H 0.0502 -0.2956 0.8281 0.041 Uiso 1 1 calc R . .
C6 C 0.1314(4) -0.2239(2) 0.8367(3) 0.0295(13) Uani 1 1 d . . .
H6 H 0.1363 -0.2224 0.8843 0.035 Uiso 1 1 calc R . .
C7 C 0.1758(4) -0.1811(2) 0.8026(3) 0.0253(12) Uani 1 1 d . . .
C8 C 0.3367(4) -0.1779(2) 0.9554(3) 0.0245(12) Uani 1 1 d . . .
C9 C 0.3830(5) -0.2163(2) 0.9171(3) 0.0360(15) Uani 1 1 d . . .
H9 H 0.3751 -0.2124 0.8696 0.043 Uiso 1 1 calc R . .
C10 C 0.4408(5) -0.2603(3) 0.9474(3) 0.0402(16) Uani 1 1 d . . .
H10 H 0.4726 -0.2862 0.9209 0.048 Uiso 1 1 calc R . .
C11 C 0.4514(5) -0.2659(3) 1.0155(4) 0.0450(17) Uani 1 1 d . . .
H11 H 0.4912 -0.2958 1.0365 0.054 Uiso 1 1 calc R . .
C12 C 0.4044(5) -0.2284(3) 1.0547(3) 0.0421(17) Uani 1 1 d . . .
H12 H 0.4109 -0.2333 1.1020 0.051 Uiso 1 1 calc R . .
C13 C 0.3479(5) -0.1838(3) 1.0249(3) 0.0365(15) Uani 1 1 d . . .
H13 H 0.3174 -0.1576 1.0518 0.044 Uiso 1 1 calc R . .
C14 C 0.1640(5) -0.0993(2) 0.9588(3) 0.0328(14) Uani 1 1 d . . .
C15 C 0.0645(5) -0.1086(3) 0.9324(4) 0.0409(16) Uani 1 1 d . . .
H15 H 0.0496 -0.1270 0.8902 0.049 Uiso 1 1 calc R . .
C16 C -0.0142(5) -0.0916(3) 0.9662(4) 0.0452(17) Uani 1 1 d . . .
H16 H -0.0831 -0.0979 0.9473 0.054 Uiso 1 1 calc R . .
C17 C 0.0070(6) -0.0657(3) 1.0267(4) 0.0476(18) Uani 1 1 d . . .
H17 H -0.0477 -0.0546 1.0502 0.057 Uiso 1 1 calc R . .
C18 C 0.1055(6) -0.0552(3) 1.0546(4) 0.0471(18) Uani 1 1 d . . .
H18 H 0.1190 -0.0367 1.0968 0.057 Uiso 1 1 calc R . .
C19 C 0.1863(5) -0.0722(3) 1.0204(3) 0.0380(15) Uani 1 1 d . . .
H19 H 0.2552 -0.0652 1.0389 0.046 Uiso 1 1 calc R . .
C20 C 0.3498(4) -0.0621(2) 0.9091(3) 0.0267(13) Uani 1 1 d . . .
H20A H 0.3111 -0.0294 0.8891 0.032 Uiso 1 1 calc R . .
H20B H 0.3777 -0.0525 0.9559 0.032 Uiso 1 1 calc R . .
C21 C 0.4376(4) -0.0751(2) 0.8690(3) 0.0261(13) Uani 1 1 d . . .
H21A H 0.4140 -0.1035 0.8344 0.031 Uiso 1 1 calc R . .
H21B H 0.4943 -0.0919 0.8997 0.031 Uiso 1 1 calc R . .
C22 C 0.3340(5) -0.1237(2) 0.6092(3) 0.0282(13) Uani 1 1 d . . .
H22A H 0.3808 -0.1421 0.5813 0.034 Uiso 1 1 calc R . .
H22B H 0.3739 -0.0954 0.6376 0.034 Uiso 1 1 calc R . .
C23 C 0.2508(4) -0.0948(2) 0.5640(3) 0.0266(13) Uani 1 1 d . A .
C24 C 0.1876(5) -0.1237(2) 0.5155(3) 0.0378(16) Uani 1 1 d . . .
H24 H 0.1966 -0.1629 0.5115 0.045 Uiso 1 1 calc R . .
C25 C 0.1116(5) -0.0975(2) 0.4727(3) 0.0345(15) Uani 1 1 d . . .
H25 H 0.0683 -0.1185 0.4404 0.041 Uiso 1 1 calc R . .
C26 C 0.0996(4) -0.0407(2) 0.4773(3) 0.0286(13) Uani 1 1 d . . .
H26 H 0.0498 -0.0222 0.4466 0.034 Uiso 1 1 calc R . .
C27 C 0.1585(4) -0.0104(2) 0.5258(3) 0.0232(12) Uani 1 1 d . A .
H27 H 0.1478 0.0287 0.5290 0.028 Uiso 1 1 calc R . .
C28 C 0.2347(4) -0.0365(2) 0.5711(3) 0.0225(12) Uani 1 1 d . . .
C29 C 0.3480(4) 0.1023(2) 0.5878(3) 0.0289(13) Uani 1 1 d U A 1
C30 C 0.4467(6) 0.0967(4) 0.5740(4) 0.068(3) Uani 1 1 d . . .
H30 H 0.4898 0.0691 0.5968 0.082 Uiso 1 1 calc R A 1
C31 C 0.4843(6) 0.1312(5) 0.5270(4) 0.081(3) Uani 1 1 d . A .
H31 H 0.5534 0.1274 0.5191 0.098 Uiso 1 1 calc R . .
C32 C 0.4246(6) 0.1697(3) 0.4928(4) 0.057(2) Uani 1 1 d . . .
H32 H 0.4488 0.1908 0.4580 0.069 Uiso 1 1 calc R A .
C33 C 0.3301(6) 0.1777(3) 0.5086(3) 0.0393(16) Uani 1 1 d . A .
H33 H 0.2893 0.2070 0.4872 0.047 Uiso 1 1 calc R . .
C34 C 0.2905(5) 0.1444(2) 0.5553(3) 0.0353(15) Uani 1 1 d . . .
H34 H 0.2229 0.1508 0.5649 0.042 Uiso 1 1 calc R A 1
C35 C 0.1916(4) 0.0845(2) 0.6753(2) 0.0226(12) Uani 1 1 d . A .
C36 C 0.1877(5) 0.1403(2) 0.6965(3) 0.0319(14) Uani 1 1 d . . .
H36 H 0.2444 0.1644 0.6940 0.038 Uiso 1 1 calc R A .
C37 C 0.1019(5) 0.1604(3) 0.7209(3) 0.0381(16) Uani 1 1 d . A .
H37 H 0.0997 0.1982 0.7349 0.046 Uiso 1 1 calc R . .
C38 C 0.0204(5) 0.1265(3) 0.7249(3) 0.0428(17) Uani 1 1 d . . .
H38 H -0.0386 0.1407 0.7417 0.051 Uiso 1 1 calc R A .
C39 C 0.0233(5) 0.0712(3) 0.7047(3) 0.0460(17) Uani 1 1 d . A .
H39 H -0.0337 0.0475 0.7079 0.055 Uiso 1 1 calc R . .
C40 C 0.1076(4) 0.0503(3) 0.6799(3) 0.0294(13) Uani 1 1 d . . .
H40 H 0.1086 0.0124 0.6659 0.035 Uiso 1 1 calc R A .
C41 C 0.4015(4) 0.0531(2) 0.7191(3) 0.0229(12) Uani 1 1 d . A .
H41A H 0.4694 0.0472 0.7044 0.027 Uiso 1 1 calc R . .
H41B H 0.4024 0.0897 0.7424 0.027 Uiso 1 1 calc R . .
C42 C 0.3790(4) 0.0060(2) 0.7676(3) 0.0218(12) Uani 1 1 d . . .
H42A H 0.3542 -0.0272 0.7406 0.026 Uiso 1 1 calc R A .
H42B H 0.3232 0.0184 0.7925 0.026 Uiso 1 1 calc R . .
C43 C 0.3810(4) -0.1850(2) 0.7025(3) 0.0280(13) Uani 1 1 d . . .
H43A H 0.3542 -0.2081 0.7372 0.034 Uiso 1 1 calc R . .
H43B H 0.4143 -0.1517 0.7251 0.034 Uiso 1 1 calc R . .
C44 C 0.4608(5) -0.2187(2) 0.6718(3) 0.0264(13) Uani 1 1 d . B .
C45 C 0.4304(5) -0.2627(2) 0.6295(3) 0.0332(14) Uani 1 1 d . . .
H45 H 0.3595 -0.2691 0.6164 0.040 Uiso 1 1 calc R . .
C46 C 0.5008(5) -0.2977(3) 0.6057(3) 0.0404(16) Uani 1 1 d . . .
H46 H 0.4785 -0.3277 0.5763 0.048 Uiso 1 1 calc R . .
C47 C 0.6035(5) -0.2888(2) 0.6248(3) 0.0393(16) Uani 1 1 d . . .
H47 H 0.6522 -0.3132 0.6095 0.047 Uiso 1 1 calc R . .
C48 C 0.6358(5) -0.2447(2) 0.6659(3) 0.0320(14) Uani 1 1 d . B .
H48 H 0.7069 -0.2393 0.6789 0.038 Uiso 1 1 calc R . .
C49 C 0.5657(4) -0.2072(2) 0.6895(3) 0.0276(13) Uani 1 1 d . . .
C50 C 0.7995(5) -0.1187(2) 0.7212(3) 0.0318(14) Uani 1 1 d . B .
C51 C 0.7896(5) -0.1254(3) 0.6534(4) 0.0478(18) Uani 1 1 d . . .
H51 H 0.7288 -0.1414 0.6306 0.057 Uiso 1 1 calc R B .
C52 C 0.8698(5) -0.1087(3) 0.6158(3) 0.0439(17) Uani 1 1 d . B .
H52 H 0.8614 -0.1131 0.5683 0.053 Uiso 1 1 calc R . .
C53 C 0.9557(5) -0.0871(3) 0.6472(4) 0.0461(17) Uani 1 1 d . . .
H53 H 1.0093 -0.0773 0.6221 0.055 Uiso 1 1 calc R B .
C54 C 0.9689(5) -0.0783(3) 0.7173(4) 0.0510(19) Uani 1 1 d . B .
H54 H 1.0306 -0.0626 0.7391 0.061 Uiso 1 1 calc R . .
C55 C 0.8917(5) -0.0927(3) 0.7537(3) 0.0399(16) Uani 1 1 d . . .
H55 H 0.8990 -0.0855 0.8006 0.048 Uiso 1 1 calc R B .
C56 C 0.746(3) -0.1967(11) 0.8235(14) 0.023(6) Uani 0.50 1 d PU B 1
C57 C 0.8488(5) -0.2005(3) 0.8506(4) 0.053(2) Uani 1 1 d . . .
H57 H 0.8967 -0.1819 0.8286 0.064 Uiso 1 1 d R B .
C58 C 0.8818(6) -0.2370(4) 0.9019(4) 0.064(2) Uani 1 1 d . B .
H58 H 0.9485 -0.2365 0.9237 0.076 Uiso 1 1 d R C 1
C59 C 0.8037(19) -0.2776(8) 0.9162(12) 0.066(7) Uani 0.50 1 d P B 1
H59 H 0.8238 -0.3074 0.9465 0.079 Uiso 0.50 1 calc PR B 1
C60 C 0.7088(15) -0.2748(7) 0.8895(8) 0.052(4) Uani 0.50 1 d P B 1
H60 H 0.6597 -0.2996 0.9039 0.063 Uiso 0.50 1 calc PR B 1
C61 C 0.6810(13) -0.2381(7) 0.8429(7) 0.050(4) Uani 0.50 1 d P B 1
H61 H 0.6128 -0.2395 0.8208 0.061 Uiso 0.50 1 calc PR B 1
C62 C 0.6620(5) -0.0796(3) 0.8154(3) 0.0343(15) Uani 1 1 d . A .
H62A H 0.6397 -0.0924 0.8581 0.041 Uiso 1 1 calc R . .
H62B H 0.7233 -0.0558 0.8266 0.041 Uiso 1 1 calc R . .
C63 C 0.5770(4) -0.0448(2) 0.7766(3) 0.0262(12) Uani 1 1 d . . .
H63A H 0.5390 -0.0687 0.7416 0.031 Uiso 1 1 calc R A .
H63B H 0.6085 -0.0140 0.7536 0.031 Uiso 1 1 calc R . .
C59A C 0.8247(15) -0.2508(8) 0.9440(9) 0.047(5) Uani 0.50 1 d P B 2
H59A H 0.8507 -0.2721 0.9825 0.056 Uiso 0.50 1 calc PR B 2
C60A C 0.7231(14) -0.2348(9) 0.9339(11) 0.084(7) Uani 0.50 1 d P B 2
H60A H 0.6782 -0.2455 0.9649 0.101 Uiso 0.50 1 calc PR B 2
C61A C 0.6876(13) -0.2028(9) 0.8778(12) 0.083(7) Uani 0.50 1 d P B 2
H61A H 0.6170 -0.1941 0.8677 0.099 Uiso 0.50 1 calc PR B 2
Cl1S Cl 0.2860(2) 0.06670(10) 1.00060(10) 0.0764(7) Uani 1 1 d . . .
Cl2S Cl 0.2372(4) 0.11335(17) 0.87104(18) 0.0761(13) Uani 0.70 1 d P D 1
Cl3S Cl 0.3239(4) 0.17745(19) 0.9873(2) 0.1220(16) Uani 0.70 1 d P D 1
C1S C 0.3231(12) 0.1116(7) 0.9458(7) 0.065(4) Uani 0.70 1 d P D 1
H1S H 0.3934 0.1020 0.9359 0.078 Uiso 0.70 1 calc PR D 1
C2S C 0.6157(10) -0.0270(5) 0.5884(5) 0.107(4) Uani 1 1 d . . .
H2S1 H 0.5819 -0.0449 0.6235 0.160 Uiso 1 1 calc R . .
H2S2 H 0.6510 -0.0554 0.5648 0.160 Uiso 1 1 calc R . .
H2S3 H 0.5645 -0.0081 0.5564 0.160 Uiso 1 1 calc R . .
C3S C 0.6957(8) 0.0173(4) 0.6216(5) 0.084(3) Uani 1 1 d . . .
H3S1 H 0.7560 -0.0028 0.6446 0.101 Uiso 1 1 calc R E 1
H3S2 H 0.7190 0.0405 0.5856 0.101 Uiso 1 1 calc R E 1
O1S O 0.6580(5) 0.0516(3) 0.6667(3) 0.0694(16) Uani 1 1 d . F .
C5S C 0.6674(8) 0.1354(5) 0.7381(5) 0.061(3) Uani 0.70 1 d P F 1
H5S1 H 0.6124 0.1538 0.7085 0.091 Uiso 0.70 1 calc PR F 1
H5S2 H 0.7179 0.1634 0.7564 0.091 Uiso 0.70 1 calc PR F 1
H5S3 H 0.6390 0.1170 0.7752 0.091 Uiso 0.70 1 calc PR F 1
Cl5S Cl 0.1946(6) 0.0784(5) 0.8634(4) 0.070(3) Uani 0.30 1 d P D 2
Cl6S Cl 0.3429(10) 0.1644(3) 0.9198(7) 0.154(6) Uani 0.30 1 d P D 2
C4S C 0.7227(7) 0.0888(5) 0.6954(9) 0.146(7) Uani 1 1 d . . .
H4S1 H 0.7560 0.1080 0.6604 0.175 Uiso 1 1 calc R F 1
H4S2 H 0.7765 0.0694 0.7259 0.175 Uiso 1 1 calc R F 1
C1SA C 0.297(2) 0.0965(12) 0.9211(14) 0.038(7) Uani 0.30 1 d PU D 2
H1SA H 0.3543 0.0742 0.9059 0.046 Uiso 0.30 1 calc PR D 2
C56A C 0.756(2) -0.1839(9) 0.8374(13) 0.019(5) Uani 0.50 1 d P B 2
C5SA C 0.7804(16) 0.0664(9) 0.7763(11) 0.042(5) Uani 0.30 1 d PU F 2
H5S4 H 0.7275 0.0615 0.8058 0.063 Uiso 0.30 1 calc PR F 2
H5S5 H 0.8296 0.0947 0.7955 0.063 Uiso 0.30 1 calc PR F 2
H5S6 H 0.8158 0.0308 0.7721 0.063 Uiso 0.30 1 calc PR F 2

loop_
_atom_site_aniso_label
_atom_site_aniso_U_11
_atom_site_aniso_U_22
_atom_site_aniso_U_33
_atom_site_aniso_U_23
_atom_site_aniso_U_13
_atom_site_aniso_U_12
Se1 0.0273(3) 0.0332(3) 0.0294(3) -0.0048(3) -0.0023(2) -0.0041(3)
P1 0.0174(7) 0.0180(7) 0.0159(7) 0.0018(5) -0.0005(5) 0.0001(6)
P2 0.0261(8) 0.0248(8) 0.0226(7) 0.0056(6) 0.0041(6) -0.0033(6)
P3 0.0214(7) 0.0177(7) 0.0198(7) 0.0042(6) -0.0031(6) 0.0021(6)
P4 0.0209(8) 0.0332(8) 0.0314(8) 0.0017(7) 0.0027(6) 0.0092(6)
N1 0.026(3) 0.020(2) 0.019(2) 0.0030(19) 0.0021(19) 0.0048(19)
N2 0.038(3) 0.028(3) 0.026(3) 0.005(2) 0.000(2) -0.008(2)
N3 0.030(3) 0.024(2) 0.024(2) 0.000(2) -0.006(2) 0.008(2)
N4 0.022(3) 0.035(3) 0.058(4) -0.012(3) -0.003(2) 0.011(2)
C1 0.024(3) 0.019(3) 0.031(3) -0.002(2) 0.000(2) 0.007(2)
C2 0.018(3) 0.024(3) 0.036(3) 0.005(3) 0.002(2) 0.003(2)
C3 0.028(3) 0.031(3) 0.033(3) 0.000(3) -0.001(3) 0.002(3)
C4 0.021(3) 0.034(3) 0.047(4) 0.006(3) -0.002(3) -0.004(3)
C5 0.023(3) 0.031(3) 0.048(4) 0.015(3) 0.006(3) -0.005(3)
C6 0.023(3) 0.034(3) 0.030(3) 0.013(3) -0.001(2) -0.002(3)
C7 0.017(3) 0.026(3) 0.031(3) 0.005(3) 0.000(2) 0.000(2)
C8 0.026(3) 0.023(3) 0.022(3) 0.001(2) -0.006(2) -0.005(2)
C9 0.038(4) 0.035(3) 0.033(3) -0.003(3) -0.002(3) 0.001(3)
C10 0.040(4) 0.031(3) 0.047(4) -0.002(3) -0.003(3) 0.008(3)
C11 0.045(4) 0.033(4) 0.054(4) 0.010(3) -0.007(3) -0.002(3)
C12 0.041(4) 0.055(4) 0.027(3) 0.015(3) -0.008(3) -0.004(3)
C13 0.030(4) 0.045(4) 0.034(4) 0.005(3) 0.001(3) -0.010(3)
C14 0.040(4) 0.023(3) 0.036(3) 0.005(3) 0.008(3) -0.001(3)
C15 0.034(4) 0.038(4) 0.051(4) 0.008(3) 0.008(3) 0.004(3)
C16 0.036(4) 0.046(4) 0.053(5) 0.009(4) 0.003(3) 0.006(3)
C17 0.038(4) 0.035(4) 0.073(5) 0.011(4) 0.019(4) 0.000(3)
C18 0.058(5) 0.031(4) 0.056(4) 0.001(3) 0.021(4) 0.004(3)
C19 0.040(4) 0.032(3) 0.043(4) 0.005(3) 0.009(3) -0.007(3)
C20 0.032(3) 0.027(3) 0.022(3) 0.004(2) 0.007(2) -0.009(2)
C21 0.029(3) 0.023(3) 0.026(3) 0.005(2) 0.005(2) 0.002(2)
C22 0.037(4) 0.021(3) 0.027(3) 0.006(2) 0.006(3) 0.006(3)
C23 0.036(3) 0.024(3) 0.020(3) 0.002(2) 0.003(3) 0.002(3)
C24 0.061(5) 0.018(3) 0.033(3) 0.002(3) 0.001(3) 0.003(3)
C25 0.049(4) 0.026(3) 0.025(3) -0.001(3) -0.008(3) -0.008(3)
C26 0.032(3) 0.027(3) 0.025(3) 0.005(2) -0.004(2) -0.002(3)
C27 0.030(3) 0.019(3) 0.020(3) 0.000(2) 0.001(2) 0.003(2)
C28 0.026(3) 0.025(3) 0.016(3) 0.001(2) 0.003(2) -0.001(2)
C29 0.025(3) 0.036(3) 0.025(3) 0.010(3) 0.001(2) -0.001(2)
C30 0.041(5) 0.095(6) 0.071(6) 0.055(5) 0.015(4) 0.026(4)
C31 0.036(5) 0.145(9) 0.066(6) 0.055(6) 0.017(4) 0.000(5)
C32 0.047(5) 0.081(6) 0.040(4) 0.034(4) -0.007(4) -0.024(4)
C33 0.065(5) 0.031(3) 0.020(3) 0.008(3) -0.001(3) -0.006(3)
C34 0.047(4) 0.030(3) 0.029(3) 0.004(3) 0.005(3) 0.005(3)
C35 0.023(3) 0.030(3) 0.013(3) 0.002(2) -0.004(2) 0.001(2)
C36 0.044(4) 0.024(3) 0.028(3) -0.003(3) 0.005(3) -0.006(3)
C37 0.057(5) 0.026(3) 0.031(3) -0.003(3) 0.007(3) 0.008(3)
C38 0.040(4) 0.053(4) 0.037(4) -0.006(3) 0.011(3) 0.012(3)
C39 0.036(4) 0.056(4) 0.047(4) -0.014(4) 0.009(3) -0.012(3)
C40 0.027(3) 0.033(3) 0.028(3) -0.009(3) 0.005(3) -0.006(3)
C41 0.020(3) 0.024(3) 0.023(3) 0.007(2) -0.005(2) 0.000(2)
C42 0.021(3) 0.021(3) 0.022(3) 0.003(2) -0.004(2) -0.004(2)
C43 0.030(3) 0.027(3) 0.026(3) 0.002(2) 0.000(3) 0.008(3)
C44 0.041(4) 0.018(3) 0.023(3) 0.008(2) 0.013(3) 0.009(3)
C45 0.036(4) 0.025(3) 0.040(4) 0.000(3) 0.008(3) -0.003(3)
C46 0.050(4) 0.023(3) 0.052(4) -0.006(3) 0.023(3) 0.001(3)
C47 0.044(4) 0.023(3) 0.058(4) 0.006(3) 0.030(3) 0.009(3)
C48 0.031(3) 0.019(3) 0.049(4) 0.009(3) 0.014(3) 0.007(2)
C49 0.025(3) 0.023(3) 0.035(3) 0.006(3) 0.003(3) 0.009(2)
C50 0.037(4) 0.031(3) 0.028(3) 0.007(3) 0.009(3) 0.011(3)
C51 0.043(4) 0.047(4) 0.053(5) 0.002(3) 0.001(3) -0.010(3)
C52 0.052(5) 0.047(4) 0.034(4) 0.003(3) 0.011(3) 0.011(3)
C53 0.038(4) 0.044(4) 0.058(5) 0.004(4) 0.014(4) 0.004(3)
C54 0.039(4) 0.047(4) 0.066(5) 0.011(4) 0.000(4) -0.007(3)
C55 0.033(4) 0.044(4) 0.041(4) 0.004(3) -0.002(3) -0.006(3)
C56 0.020(8) 0.028(11) 0.023(9) -0.010(7) 0.007(6) -0.006(7)
C57 0.027(4) 0.061(5) 0.071(5) 0.030(4) 0.004(3) -0.002(3)
C58 0.027(4) 0.096(6) 0.067(5) 0.043(5) 0.003(4) 0.008(4)
C59 0.091(19) 0.044(12) 0.073(16) 0.023(10) 0.051(15) 0.030(12)
C60 0.066(12) 0.043(9) 0.047(9) 0.011(8) 0.007(8) -0.013(8)
C61 0.063(11) 0.058(10) 0.028(8) -0.004(8) -0.005(7) -0.027(9)
C62 0.026(3) 0.048(4) 0.028(3) -0.007(3) 0.001(3) 0.012(3)
C63 0.023(3) 0.032(3) 0.024(3) 0.001(2) 0.002(2) 0.007(2)
C59A 0.056(11) 0.053(12) 0.034(9) 0.026(8) 0.016(8) 0.020(10)
C60A 0.063(12) 0.089(14) 0.115(17) 0.063(14) 0.061(12) 0.026(11)
C61A 0.038(10) 0.092(15) 0.124(18) 0.082(14) 0.032(11) 0.029(10)
Cl1S 0.1101(19) 0.0792(15) 0.0401(11) 0.0100(10) 0.0111(11) -0.0016(13)
Cl2S 0.109(4) 0.080(3) 0.0347(17) 0.0012(18) -0.005(2) 0.052(2)
Cl3S 0.163(5) 0.091(3) 0.111(3) -0.019(3) 0.012(3) -0.047(3)
C1S 0.053(9) 0.098(12) 0.044(8) -0.005(8) 0.007(7) -0.004(8)
C2S 0.147(11) 0.090(8) 0.077(7) -0.012(6) -0.011(7) 0.043(8)
C3S 0.094(7) 0.054(5) 0.122(8) 0.032(6) 0.077(7) 0.026(5)
O1S 0.074(4) 0.082(4) 0.054(3) 0.000(3) 0.012(3) 0.014(3)
C5S 0.040(6) 0.093(9) 0.051(7) -0.009(6) 0.009(5) -0.030(6)
Cl5S 0.050(5) 0.130(8) 0.032(4) 0.021(5) 0.015(3) 0.053(5)
Cl6S 0.210(12) 0.027(4) 0.271(15) 0.033(6) 0.208(12) 0.003(5)
C4S 0.030(5) 0.109(9) 0.29(2) 0.072(12) -0.007(8) -0.022(6)
C1SA 0.043(11) 0.034(10) 0.041(11) 0.014(8) 0.013(8) -0.005(8)
C56A 0.023(11) 0.009(9) 0.028(13) 0.001(8) 0.010(9) 0.001(8)
C5SA 0.032(8) 0.039(8) 0.062(9) 0.033(7) 0.028(7) -0.003(7)

loop_
_atom_type_symbol
_atom_type_description
_atom_type_scat_dispersion_real
_atom_type_scat_dispersion_imag
_atom_type_scat_source
C C 0.0033 0.0016 'International Tables Vol C Tables 4.2.6.8 and 6.1.1.4'
H H 0.0000 0.0000 'International Tables Vol C Tables 4.2.6.8 and 6.1.1.4'
N N 0.0061 0.0033 'International Tables Vol C Tables 4.2.6.8 and 6.1.1.4'
P P 0.1023 0.0942 'International Tables Vol C Tables 4.2.6.8 and 6.1.1.4'
Se Se -0.0929 2.2259 'International Tables Vol C Tables 4.2.6.8 and 6.1.1.4'
Cl Cl 0.1484 0.1585 'International Tables Vol C Tables 4.2.6.8 and 6.1.1.4'
O O 0.0106 0.0060 'International Tables Vol C Tables 4.2.6.8 and 6.1.1.4'

loop_
_geom_angle_atom_site_label_1
_geom_angle_atom_site_label_2
_geom_angle_atom_site_label_3
_geom_angle
_geom_angle_site_symmetry_1
_geom_angle_site_symmetry_3
_geom_angle_publ_flag
C42 P1 C63 104.4(3) . . ?
C42 P1 C21 103.1(3) . . ?
C63 P1 C21 104.2(3) . . ?
C42 P1 Se1 113.69(18) . . ?
C63 P1 Se1 114.3(2) . . ?
C21 P1 Se1 115.76(19) . . ?
N2 P2 C20 105.4(3) . . ?
N2 P2 C8 115.3(3) . . ?
C20 P2 C8 107.0(3) . . ?
N2 P2 C14 115.5(3) . . ?
C20 P2 C14 105.0(3) . . ?
C8 P2 C14 107.8(3) . . ?
N3 P3 C29 116.8(3) . . ?
N3 P3 C35 116.3(3) . . ?
C29 P3 C35 106.9(3) . . ?
N3 P3 C41 104.6(2) . . ?
C29 P3 C41 105.5(3) . . ?
C35 P3 C41 105.6(2) . . ?
N4 P4 C56 109.4(9) . . ?
N4 P4 C62 105.0(3) . . ?
C56 P4 C62 111.0(8) . . ?
N4 P4 C50 117.7(3) . . ?
C56 P4 C50 106.8(11) . . ?
C62 P4 C50 106.8(3) . . ?
N4 P4 C56A 120.1(9) . . ?
C56 P4 C56A 13.4(12) . . ?
C62 P4 C56A 99.3(8) . . ?
C50 P4 C56A 105.6(10) . . ?
C43 N1 C1 108.5(4) . . ?
C43 N1 C22 107.8(4) . . ?
C1 N1 C22 110.6(4) . . ?
C7 N2 P2 130.8(4) . . ?
C28 N3 P3 133.3(4) . . ?
C49 N4 P4 132.7(4) . . ?
N1 C1 C2 111.5(4) . . ?
C3 C2 C7 118.6(5) . . ?
C3 C2 C1 119.6(5) . . ?
C7 C2 C1 121.8(5) . . ?
C2 C3 C4 122.5(6) . . ?
C5 C4 C3 118.4(6) . . ?
C6 C5 C4 120.7(5) . . ?
C5 C6 C7 121.9(6) . . ?
C6 C7 N2 124.9(5) . . ?
C6 C7 C2 118.0(5) . . ?
N2 C7 C2 117.1(5) . . ?
C9 C8 C13 119.5(5) . . ?
C9 C8 P2 116.1(4) . . ?
C13 C8 P2 124.4(5) . . ?
C8 C9 C10 120.9(6) . . ?
C11 C10 C9 119.4(6) . . ?
C10 C11 C12 120.6(6) . . ?
C13 C12 C11 120.4(6) . . ?
C12 C13 C8 119.2(6) . . ?
C15 C14 C19 120.0(6) . . ?
C15 C14 P2 117.7(5) . . ?
C19 C14 P2 122.3(5) . . ?
C14 C15 C16 120.7(7) . . ?
C17 C16 C15 119.7(7) . . ?
C16 C17 C18 121.5(7) . . ?
C17 C18 C19 119.3(7) . . ?
C14 C19 C18 118.9(6) . . ?
C21 C20 P2 110.6(4) . . ?
C20 C21 P1 114.8(4) . . ?
N1 C22 C23 113.1(5) . . ?
C24 C23 C28 118.5(5) . . ?
C24 C23 C22 121.5(5) . . ?
C28 C23 C22 120.0(5) . . ?
C23 C24 C25 122.2(5) . . ?
C26 C25 C24 119.2(5) . . ?
C27 C26 C25 120.7(5) . . ?
C26 C27 C28 121.0(5) . . ?
N3 C28 C27 124.3(5) . . ?
N3 C28 C23 117.4(5) . . ?
C27 C28 C23 118.3(5) . . ?
C34 C29 C30 117.1(6) . . ?
C34 C29 P3 125.1(5) . . ?
C30 C29 P3 117.8(5) . . ?
C29 C30 C31 120.7(7) . . ?
C32 C31 C30 121.0(7) . . ?
C31 C32 C33 118.6(7) . . ?
C32 C33 C34 121.6(6) . . ?
C29 C34 C33 120.6(6) . . ?
C40 C35 C36 118.5(5) . . ?
C40 C35 P3 118.1(4) . . ?
C36 C35 P3 123.3(4) . . ?
C37 C36 C35 120.2(6) . . ?
C38 C37 C36 120.6(6) . . ?
C37 C38 C39 119.9(6) . . ?
C40 C39 C38 120.6(6) . . ?
C39 C40 C35 120.2(6) . . ?
C42 C41 P3 109.5(4) . . ?
C41 C42 P1 115.0(4) . . ?
N1 C43 C44 114.0(4) . . ?
C45 C44 C49 120.0(5) . . ?
C45 C44 C43 119.5(5) . . ?
C49 C44 C43 120.4(5) . . ?
C44 C45 C46 121.4(6) . . ?
C47 C46 C45 119.5(6) . . ?
C48 C47 C46 120.3(6) . . ?
C47 C48 C49 121.5(6) . . ?
N4 C49 C44 118.6(5) . . ?
N4 C49 C48 124.1(5) . . ?
C44 C49 C48 117.2(5) . . ?
C51 C50 C55 117.9(6) . . ?
C51 C50 P4 119.8(5) . . ?
C55 C50 P4 122.4(5) . . ?
C50 C51 C52 120.9(6) . . ?
C53 C52 C51 120.0(7) . . ?
C52 C53 C54 121.2(7) . . ?
C55 C54 C53 119.4(7) . . ?
C54 C55 C50 120.5(6) . . ?
C61 C56 C57 116(2) . . ?
C61 C56 P4 121(2) . . ?
C57 C56 P4 123(2) . . ?
C56A C57 C58 123.4(14) . . ?
C56A C57 C56 17.5(17) . . ?
C58 C57 C56 121.8(14) . . ?
C59A C58 C57 121.0(10) . . ?
C59A C58 C59 36.2(9) . . ?
C57 C58 C59 113.8(11) . . ?
C60 C59 C58 123.2(16) . . ?
C59 C60 C61 119.8(16) . . ?
C60 C61 C56 124(2) . . ?
C63 C62 P4 112.3(4) . . ?
C62 C63 P1 114.8(4) . . ?
C58 C59A C60A 119.1(14) . . ?
C59A C60A C61A 119.3(14) . . ?
C56A C61A C60A 118.8(18) . . ?
C1S Cl1S C1SA 22.1(8) . . ?
Cl1S C1S Cl2S 111.6(9) . . ?
Cl1S C1S Cl3S 104.2(7) . . ?
Cl2S C1S Cl3S 109.9(9) . . ?
O1S C3S C2S 113.6(8) . . ?
C4S O1S C3S 115.1(9) . . ?
O1S C4S C5S 112.5(8) . . ?
O1S C4S C5SA 111.9(11) . . ?
C5S C4S C5SA 83.8(12) . . ?
Cl5S C1SA Cl6S 118.0(18) . . ?
Cl5S C1SA Cl1S 110.6(15) . . ?
Cl6S C1SA Cl1S 117.5(17) . . ?
C57 C56A C61A 118(2) . . ?
C57 C56A P4 130(2) . . ?
C61A C56A P4 112(2) . . ?

loop_
_geom_bond_atom_site_label_1
_geom_bond_atom_site_label_2
_geom_bond_distance
_geom_bond_site_symmetry_2
_geom_bond_publ_flag
Se1 P1 2.1096(14) . ?
P1 C42 1.809(5) . ?
P1 C63 1.816(5) . ?
P1 C21 1.822(5) . ?
P2 N2 1.563(5) . ?
P2 C20 1.823(5) . ?
P2 C8 1.824(5) . ?
P2 C14 1.841(6) . ?
P3 N3 1.564(5) . ?
P3 C29 1.810(6) . ?
P3 C35 1.815(6) . ?
P3 C41 1.817(5) . ?
P4 N4 1.551(5) . ?
P4 C56 1.82(3) . ?
P4 C62 1.829(6) . ?
P4 C50 1.833(6) . ?
P4 C56A 1.84(3) . ?
N1 C43 1.469(7) . ?
N1 C1 1.486(7) . ?
N1 C22 1.492(7) . ?
N2 C7 1.402(7) . ?
N3 C28 1.392(7) . ?
N4 C49 1.386(7) . ?
C1 C2 1.501(8) . ?
C2 C3 1.384(8) . ?
C2 C7 1.414(8) . ?
C3 C4 1.394(8) . ?
C4 C5 1.372(9) . ?
C5 C6 1.368(8) . ?
C6 C7 1.401(8) . ?
C8 C9 1.388(8) . ?
C8 C13 1.391(8) . ?
C9 C10 1.393(8) . ?
C10 C11 1.362(9) . ?
C11 C12 1.391(10) . ?
C12 C13 1.390(9) . ?
C14 C15 1.368(9) . ?
C14 C19 1.394(9) . ?
C15 C16 1.376(9) . ?
C16 C17 1.359(10) . ?
C17 C18 1.370(10) . ?
C18 C19 1.402(9) . ?
C20 C21 1.528(8) . ?
C22 C23 1.499(8) . ?
C23 C24 1.380(8) . ?
C23 C28 1.419(7) . ?
C24 C25 1.382(8) . ?
C25 C26 1.370(8) . ?
C26 C27 1.370(8) . ?
C27 C28 1.408(7) . ?
C29 C34 1.373(8) . ?
C29 C30 1.373(9) . ?
C30 C31 1.393(10) . ?
C31 C32 1.340(11) . ?
C32 C33 1.342(10) . ?
C33 C34 1.383(8) . ?
C35 C40 1.390(8) . ?
C35 C36 1.403(8) . ?
C36 C37 1.378(9) . ?
C37 C38 1.358(9) . ?
C38 C39 1.384(9) . ?
C39 C40 1.371(9) . ?
C41 C42 1.544(7) . ?
C43 C44 1.519(8) . ?
C44 C45 1.379(8) . ?
C44 C49 1.409(8) . ?
C45 C46 1.382(8) . ?
C46 C47 1.376(9) . ?
C47 C48 1.369(9) . ?
C48 C49 1.413(8) . ?
C50 C51 1.359(9) . ?
C50 C55 1.443(9) . ?
C51 C52 1.436(9) . ?
C52 C53 1.328(10) . ?
C53 C54 1.409(10) . ?
C54 C55 1.374(9) . ?
C56 C61 1.39(3) . ?
C56 C57 1.40(3) . ?
C57 C56A 1.28(3) . ?
C57 C58 1.375(10) . ?
C58 C59A 1.249(18) . ?
C58 C59 1.47(2) . ?
C59 C60 1.30(3) . ?
C60 C61 1.30(2) . ?
C62 C63 1.524(8) . ?
C59A C60A 1.38(2) . ?
C60A C61A 1.39(2) . ?
C61A C56A 1.37(4) . ?
Cl1S C1S 1.656(15) . ?
Cl1S C1SA 1.77(3) . ?
Cl2S C1S 1.758(14) . ?
Cl3S C1S 1.781(16) . ?
C2S C3S 1.579(15) . ?
C3S O1S 1.364(10) . ?
O1S C4S 1.312(13) . ?
C5S C4S 1.635(18) . ?
Cl5S C1SA 1.72(3) . ?
Cl6S C1SA 1.73(3) . ?
C4S C5SA 1.78(2) . ?
